data_2225075
loop_
_publ_author_name
'Budka, Jan'
'Eigner, V\'aclav'
'Holakovsk\'y, Roman'
'Kova\<r\'i\<cek, Petr'
'Lou\<zilov\'a, Tereza'

_publ_section_title
;
 25,26,27,28-Tetrapropoxycalix[4]arene-5,17-dicarbonitrile
;
_journal_coeditor_code OM2307
_journal_issue 2
_journal_name_full 'Acta Crystallographica Section E'
_journal_page_first o419
_journal_page_last o420
_journal_paper_doi 10.1107/S1600536810002242
_journal_volume 66
_journal_year 2010
_chemical_formula_iupac 'C42 H46 N2 O4'
_chemical_formula_moiety 'C42 H46 N2 O4'
_chemical_formula_sum 'C42 H46 N2 O4'
_chemical_formula_weight 642.84
_chemical_name_systematic
;
25,26,27,28-Tetrapropoxycalix[4]arene-5,17-dicarbonitrile
;
_space_group_IT_number 14
_symmetry_cell_setting monoclinic
_symmetry_space_group_name_Hall '-P 2yn'
_symmetry_space_group_name_H-M 'P 1 21/n 1'
_atom_sites_solution_hydrogens geom
_atom_sites_solution_primary direct
_cell_angle_alpha 90
_cell_angle_beta 93.987(10)
_cell_angle_gamma 90
_cell_formula_units_Z 8
_cell_length_a 19.398(4)
_cell_length_b 10.6491(12)
_cell_length_c 34.391(2)
_cell_measurement_reflns_used 3818
_cell_measurement_temperature 150
_cell_measurement_theta_max 78
_cell_measurement_theta_min 4
_cell_volume 7087.0(17)
_computing_cell_refinement 'CrysAlis RED (Oxford Diffraction, 2002)'
_computing_data_collection 'CrysAlis CCD (Oxford Diffraction, 2002)'
_computing_data_reduction 'CrysAlis RED (Oxford Diffraction, 2002)'
_computing_molecular_graphics 'CAMERON (Watkin <i>et al.</i>, 1996)'
_computing_publication_material 'CRYSTALS (Betteridge <i>et al.</i>,  2003)'
_computing_structure_refinement 'CRYSTALS (Betteridge <i>et al.</i>,  2003)'
_computing_structure_solution 'SIR92 (Altomare <i>et al.</i>,  1994)'
_diffrn_ambient_temperature 150
_diffrn_detector_area_resol_mean 8.1917
_diffrn_measured_fraction_theta_full 0.996
_diffrn_measured_fraction_theta_max 0.965
_diffrn_measurement_device 'four-circle diffractometer'
_diffrn_measurement_device_type 'Oxford Diffraction XCALIBUR'
_diffrn_measurement_method '\f & \w scans'
_diffrn_radiation_monochromator graphite
_diffrn_radiation_type 'Cu K\a'
_diffrn_radiation_wavelength 1.54184
_diffrn_reflns_av_R_equivalents 0.1025
_diffrn_reflns_limit_h_max 24
_diffrn_reflns_limit_h_min -24
_diffrn_reflns_limit_k_max 10
_diffrn_reflns_limit_k_min -13
_diffrn_reflns_limit_l_max 43
_diffrn_reflns_limit_l_min -43
_diffrn_reflns_number 44656
_diffrn_reflns_theta_full 69.433
_diffrn_reflns_theta_max 78.014
_diffrn_reflns_theta_min 4.347
_diffrn_standards_number 0
_exptl_absorpt_coefficient_mu 0.606
_exptl_absorpt_correction_T_max 0.93
_exptl_absorpt_correction_T_min 0.83
_exptl_absorpt_correction_type analytical
_exptl_absorpt_process_details
;
(de Meulenaer & Tompa, 1965)
;
_exptl_crystal_colour colorless
_exptl_crystal_density_diffrn 1.205
_exptl_crystal_density_method 'not measured'
_exptl_crystal_description block
_exptl_crystal_F_000 2752
_exptl_crystal_size_max 0.396
_exptl_crystal_size_mid 0.330
_exptl_crystal_size_min 0.123
_refine_diff_density_max 0.38
_refine_diff_density_min -0.41
_refine_ls_extinction_method None
_refine_ls_goodness_of_fit_ref 1.0988
_refine_ls_hydrogen_treatment constr
_refine_ls_matrix_type full
_refine_ls_number_parameters 920
_refine_ls_number_reflns 7906
_refine_ls_number_restraints 18
_refine_ls_R_factor_all 0.1450
_refine_ls_R_factor_gt 0.0827
_refine_ls_shift/su_max 0.0244808
_refine_ls_shift/su_mean 7.8232179
_refine_ls_structure_factor_coef F
_refine_ls_weighting_details
;
 Method, part 1, Chebychev polynomial, (Watkin, 1994, Prince, 1982)
 [weight] = 1.0/[A~0~*T~0~(x)+A~1~*T~1~(x) ... +A~n-1~]*T~n-1~(x)]
 where A~i~ are the Chebychev coefficients listed below and x= Fcalc/Fmax
 Method = Robust Weighting (Prince, 1982)
 W = [weight] * [1-(deltaF/6*sigmaF)^2^]^2^
 A~i~ are:
 20.7 2.42 17.0 5.57
;
_refine_ls_weighting_scheme calc
_refine_ls_wR_factor_all 0.0893
_refine_ls_wR_factor_gt 0.0631
_refine_ls_wR_factor_ref 0.0631
_reflns_number_gt 7906
_reflns_number_total 14658
_reflns_threshold_expression I>2\s(I)
_cod_data_source_file om2307.cif
_cod_data_source_block I
_cod_original_cell_volume 7086.9(16)
_cod_original_sg_symbol_H-M 'P 21/n'
_cod_database_code 2225075
_cod_database_fobs_code 2225075

loop_
_symmetry_equiv_pos_as_xyz
x,y,z
-x,-y,-z
x+1/2,-y+1/2,z+1/2
-x+1/2,y+1/2,-z+1/2

loop_
_atom_site_type_symbol
_atom_site_label
_atom_site_fract_x
_atom_site_fract_y
_atom_site_fract_z
_atom_site_U_iso_or_equiv
_atom_site_adp_type
_atom_site_occupancy
_atom_site_disorder_assembly
_atom_site_disorder_group
C C1 -0.16556(18) 0.4376(3) 0.23298(9) 0.0275 Uani 1.0000 . .
C C2 -0.18252(17) 0.3717(3) 0.27001(9) 0.0311 Uani 1.0000 . .
C C3 -0.12130(17) 0.3503(3) 0.29917(8) 0.0271 Uani 1.0000 . .
C C4 -0.10537(18) 0.2313(3) 0.31249(9) 0.0304 Uani 1.0000 . .
C C5 -0.04849(19) 0.2113(3) 0.33919(9) 0.0311 Uani 1.0000 . .
C C6 -0.00659(19) 0.3116(3) 0.35112(9) 0.0321 Uani 1.0000 . .
C C7 -0.02107(18) 0.4323(3) 0.33784(8) 0.0309 Uani 1.0000 . .
C C8 0.02424(18) 0.5405(3) 0.35143(9) 0.0317 Uani 1.0000 . .
C C9 0.05738(17) 0.6155(3) 0.32052(9) 0.0290 Uani 1.0000 . .
C C10 0.0464(2) 0.7449(4) 0.31806(10) 0.0384 Uani 1.0000 . .
C C11 0.0760(2) 0.8175(4) 0.28992(11) 0.0431 Uani 1.0000 . .
C C12 0.1154(2) 0.7594(4) 0.26308(11) 0.0408 Uani 1.0000 . .
C C13 0.12687(18) 0.6316(3) 0.26431(9) 0.0304 Uani 1.0000 . .
C C14 0.16828(19) 0.5669(3) 0.23429(10) 0.0342 Uani 1.0000 . .
C C15 0.13041(18) 0.4641(3) 0.21166(9) 0.0291 Uani 1.0000 . .
C C16 0.15761(19) 0.3438(3) 0.21164(9) 0.0329 Uani 1.0000 . .
C C17 0.12149(19) 0.2453(3) 0.19366(9) 0.0329 Uani 1.0000 . .
C C18 0.05767(18) 0.2655(3) 0.17417(9) 0.0315 Uani 1.0000 . .
C C19 0.02885(18) 0.3857(3) 0.17266(8) 0.0289 Uani 1.0000 . .
C C20 -0.04104(18) 0.4070(3) 0.15165(8) 0.0321 Uani 1.0000 . .
C C21 -0.09681(17) 0.4562(3) 0.17646(8) 0.0274 Uani 1.0000 . .
C C22 -0.12971(19) 0.5685(3) 0.16751(9) 0.0331 Uani 1.0000 . .
C C23 -0.18030(19) 0.6160(3) 0.18957(10) 0.0345 Uani 1.0000 . .
C C24 -0.19669(19) 0.5492(3) 0.22246(9) 0.0324 Uani 1.0000 . .
C C25 -0.07966(18) 0.4501(3) 0.31274(8) 0.0286 Uani 1.0000 . .
C C26 0.09994(18) 0.5601(3) 0.29420(9) 0.0270 Uani 1.0000 . .
C C27 0.06721(18) 0.4841(3) 0.19084(9) 0.0298 Uani 1.0000 . .
C C28 -0.11674(17) 0.3890(3) 0.20906(9) 0.0269 Uani 1.0000 . .
C C29 -0.0336(2) 0.0874(4) 0.35388(10) 0.0401 Uani 1.0000 . .
N N30 -0.0225(2) -0.0119(3) 0.36587(10) 0.0520 Uani 1.0000 . .
C C31 0.1504(2) 0.1185(4) 0.19617(10) 0.0398 Uani 1.0000 . .
N N32 0.17173(19) 0.0195(4) 0.19923(11) 0.0533 Uani 1.0000 . .
O O33 -0.09751(12) 0.5706(2) 0.30097(6) 0.0307 Uani 1.0000 . .
C C34 -0.1406(2) 0.6342(4) 0.32702(10) 0.0389 Uani 1.0000 . .
C C35 -0.1527(2) 0.7663(4) 0.31376(11) 0.0447 Uani 1.0000 . .
C C36 -0.1926(3) 0.8391(4) 0.34246(13) 0.0589 Uani 1.0000 . .
O O37 0.11401(12) 0.4343(2) 0.29594(6) 0.0318 Uani 1.0000 . .
C C38 0.1672(2) 0.3982(4) 0.32532(10) 0.0408 Uani 1.0000 . .
C C39 0.1975(2) 0.2771(4) 0.31373(12) 0.0498 Uani 1.0000 . .
C C40 0.1457(3) 0.1729(4) 0.30550(13) 0.0569 Uani 1.0000 . .
O O41 0.03734(12) 0.6013(2) 0.18968(6) 0.0317 Uani 1.0000 . .
C C42 0.0610(2) 0.6836(3) 0.15999(10) 0.0393 Uani 1.0000 . .
C C43 0.0217(2) 0.8039(3) 0.16186(10) 0.0381 Uani 1.0000 . .
C C44 0.0428(2) 0.8993(4) 0.13194(10) 0.0423 Uani 1.0000 . .
C C49 0.17093(19) 0.5917(3) 0.43020(9) 0.0317 Uani 1.0000 . .
C C50 0.10659(19) 0.6705(3) 0.43161(9) 0.0349 Uani 1.0000 . .
C C51 0.10631(18) 0.7754(3) 0.46104(9) 0.0307 Uani 1.0000 . .
C C52 0.08556(18) 0.8947(4) 0.44904(10) 0.0349 Uani 1.0000 . .
C C53 0.08259(18) 0.9916(3) 0.47558(10) 0.0325 Uani 1.0000 . .
C C54 0.09891(19) 0.9688(3) 0.51519(10) 0.0331 Uani 1.0000 . .
C C55 0.12074(18) 0.8517(3) 0.52829(9) 0.0306 Uani 1.0000 . .
C C56 0.13606(19) 0.8299(4) 0.57130(9) 0.0355 Uani 1.0000 . .
C C57 0.20346(18) 0.7647(3) 0.58309(8) 0.0283 Uani 1.0000 . .
C C58 0.20567(19) 0.6579(3) 0.60630(9) 0.0330 Uani 1.0000 . .
C C59 0.2675(2) 0.5972(3) 0.61645(9) 0.0346 Uani 1.0000 . .
C C60 0.32872(19) 0.6413(3) 0.60260(9) 0.0319 Uani 1.0000 . .
C C61 0.32819(17) 0.7484(3) 0.57941(8) 0.0270 Uani 1.0000 . .
C C62 0.39482(17) 0.7946(3) 0.56404(9) 0.0298 Uani 1.0000 . .
C C63 0.39364(17) 0.8188(3) 0.52035(9) 0.0284 Uani 1.0000 . .
C C64 0.41060(18) 0.9367(3) 0.50711(9) 0.0320 Uani 1.0000 . .
C C65 0.41053(18) 0.9598(3) 0.46702(9) 0.0324 Uani 1.0000 . .
C C66 0.39656(18) 0.8650(4) 0.44069(9) 0.0343 Uani 1.0000 . .
C C67 0.37943(17) 0.7453(3) 0.45318(9) 0.0310 Uani 1.0000 . .
C C68 0.3638(2) 0.6409(4) 0.42359(10) 0.0391 Uani 1.0000 . .
C C69 0.2944(2) 0.5771(3) 0.42600(9) 0.0327 Uani 1.0000 . .
C C70 0.2899(2) 0.4486(4) 0.42981(10) 0.0413 Uani 1.0000 . .
C C71 0.2271(2) 0.3895(4) 0.43268(10) 0.0437 Uani 1.0000 . .
C C72 0.1679(2) 0.4625(3) 0.43377(9) 0.0393 Uani 1.0000 . .
C C73 0.12332(17) 0.7547(3) 0.50084(9) 0.0276 Uani 1.0000 . .
C C74 0.26602(17) 0.8110(3) 0.57113(8) 0.0249 Uani 1.0000 . .
C C75 0.37822(18) 0.7248(3) 0.49324(9) 0.0306 Uani 1.0000 . .
C C76 0.23460(19) 0.6481(3) 0.42400(8) 0.0286 Uani 1.0000 . .
C C77 0.0631(2) 1.1155(4) 0.46194(11) 0.0386 Uani 1.0000 . .
N N78 0.04860(18) 1.2140(3) 0.45042(10) 0.0490 Uani 1.0000 . .
C C79 0.4238(2) 1.0858(4) 0.45415(10) 0.0397 Uani 1.0000 . .
N N80 0.43288(19) 1.1876(4) 0.44481(10) 0.0534 Uani 1.0000 . .
O O81 0.14712(12) 0.6391(2) 0.51289(6) 0.0324 Uani 1.0000 . .
C C82 0.0958(2) 0.5522(3) 0.52443(11) 0.0370 Uani 1.0000 . .
C C83 0.1314(2) 0.4333(4) 0.53708(11) 0.0415 Uani 1.0000 . .
C C84 0.0813(2) 0.3380(4) 0.55222(12) 0.0476 Uani 1.0000 . .
O O85 0.26478(12) 0.9211(2) 0.54991(6) 0.0280 Uani 1.0000 . .
C C86 0.2820(3) 1.0317(4) 0.57184(12) 0.0621 Uani 1.0000 . .
C C87 0.2569(3) 1.1425(4) 0.55306(12) 0.0538 Uani 1.0000 . .
C C88 0.2576(2) 1.1503(4) 0.50982(12) 0.0531 Uani 1.0000 . .
O O89 0.35794(12) 0.6090(2) 0.50624(6) 0.0325 Uani 1.0000 . .
C C90 0.4122(2) 0.5221(4) 0.51573(11) 0.0388 Uani 1.0000 . .
C C91 0.3820(2) 0.4065(4) 0.53278(12) 0.0440 Uani 1.0000 . .
C C92 0.4371(2) 0.3138(4) 0.54757(14) 0.0558 Uani 1.0000 . .
O O100 -0.08424(14) 0.2768(2) 0.21819(7) 0.0406 Uani 1.0000 . .
C C101 -0.1158(5) 0.1686(8) 0.2079(2) 0.0378 Uani 0.7000 1 1
C C102 -0.0723(4) 0.0606(6) 0.2238(2) 0.0466 Uani 0.7000 1 1
C C103 -0.1108(4) -0.0648(6) 0.2199(2) 0.0561 Uani 0.7000 1 1
C C201 -0.1361(12) 0.166(2) 0.1935(6) 0.0459 Uani 0.3000 1 2
C C202 -0.0973(7) 0.0466(11) 0.1968(4) 0.0362 Uani 0.3000 1 2
C C203 -0.0836(9) -0.0023(15) 0.2385(5) 0.0506 Uani 0.3000 1 2
O O110 0.23755(13) 0.7757(2) 0.41760(6) 0.0315 Uani 1.0000 . .
C C111 0.2177(8) 0.813(2) 0.3791(6) 0.0365 Uani 0.6000 2 1
C C112 0.2513(6) 0.9416(12) 0.3704(3) 0.0536 Uani 0.6000 2 1
C C113 0.2363(9) 1.0425(14) 0.4005(3) 0.0650 Uani 0.6000 2 1
C C211 0.2384(13) 0.805(4) 0.3753(9) 0.0373 Uani 0.4000 2 2
C C212 0.2127(9) 0.9321(18) 0.3702(5) 0.0555 Uani 0.4000 2 2
C C213 0.2559(14) 1.022(2) 0.3899(5) 0.0709 Uani 0.4000 2 2
H H81 -0.0036 0.5967 0.3650 0.0408 Uiso 1.0000 . .
H H82 0.0602 0.5085 0.3688 0.0408 Uiso 1.0000 . .
H H341 -0.1187 0.6341 0.3526 0.0554 Uiso 1.0000 . .
H H342 -0.1839 0.5927 0.3272 0.0554 Uiso 1.0000 . .
H H352 -0.1092 0.8059 0.3119 0.0589 Uiso 1.0000 . .
H H351 -0.1773 0.7664 0.2889 0.0589 Uiso 1.0000 . .
H H363 -0.1996 0.9233 0.3340 0.0756 Uiso 1.0000 . .
H H361 -0.1679 0.8386 0.3673 0.0756 Uiso 1.0000 . .
H H362 -0.2360 0.7991 0.3443 0.0756 Uiso 1.0000 . .
H H22 -0.2146 0.4233 0.2823 0.0406 Uiso 1.0000 . .
H H21 -0.2033 0.2930 0.2635 0.0406 Uiso 1.0000 . .
H H241 -0.2301 0.5827 0.2385 0.0429 Uiso 1.0000 . .
H H231 -0.2031 0.6925 0.1825 0.0438 Uiso 1.0000 . .
H H221 -0.1176 0.6135 0.1451 0.0413 Uiso 1.0000 . .
H H201 -0.0352 0.4661 0.1314 0.0363 Uiso 1.0000 . .
H H202 -0.0565 0.3294 0.1406 0.0363 Uiso 1.0000 . .
H H421 0.1089 0.6999 0.1654 0.0511 Uiso 1.0000 . .
H H422 0.0538 0.6465 0.1349 0.0511 Uiso 1.0000 . .
H H432 0.0292 0.8388 0.1872 0.0490 Uiso 1.0000 . .
H H431 -0.0259 0.7853 0.1569 0.0490 Uiso 1.0000 . .
H H443 0.0164 0.9740 0.1337 0.0561 Uiso 1.0000 . .
H H442 0.0904 0.9183 0.1369 0.0561 Uiso 1.0000 . .
H H441 0.0352 0.8648 0.1065 0.0561 Uiso 1.0000 . .
H H142 0.2082 0.5312 0.2475 0.0458 Uiso 1.0000 . .
H H141 0.1819 0.6282 0.2163 0.0458 Uiso 1.0000 . .
H H121 0.1354 0.8083 0.2437 0.0501 Uiso 1.0000 . .
H H111 0.0692 0.9059 0.2892 0.0591 Uiso 1.0000 . .
H H101 0.0178 0.7839 0.3359 0.0467 Uiso 1.0000 . .
H H161 0.2019 0.3283 0.2243 0.0451 Uiso 1.0000 . .
H H181 0.0340 0.1971 0.1615 0.0396 Uiso 1.0000 . .
H H41 -0.1331 0.1621 0.3036 0.0401 Uiso 1.0000 . .
H H61 0.0324 0.2973 0.3688 0.0413 Uiso 1.0000 . .
H H381 0.1473 0.3883 0.3496 0.0502 Uiso 1.0000 . .
H H382 0.2018 0.4614 0.3276 0.0502 Uiso 1.0000 . .
H H391 0.2294 0.2501 0.3343 0.0678 Uiso 1.0000 . .
H H392 0.2213 0.2913 0.2909 0.0678 Uiso 1.0000 . .
H H403 0.1689 0.0988 0.2982 0.0689 Uiso 1.0000 . .
H H402 0.1218 0.1568 0.3281 0.0689 Uiso 1.0000 . .
H H401 0.1137 0.1980 0.2848 0.0689 Uiso 1.0000 . .
H H721 0.1246 0.4238 0.4370 0.0534 Uiso 1.0000 . .
H H711 0.2245 0.3006 0.4341 0.0560 Uiso 1.0000 . .
H H701 0.3309 0.3997 0.4301 0.0533 Uiso 1.0000 . .
H H681 0.3991 0.5792 0.4273 0.0468 Uiso 1.0000 . .
H H682 0.3651 0.6763 0.3983 0.0468 Uiso 1.0000 . .
H H901 0.4445 0.5586 0.5345 0.0515 Uiso 1.0000 . .
H H902 0.4350 0.5012 0.4930 0.0515 Uiso 1.0000 . .
H H912 0.3549 0.4302 0.5535 0.0580 Uiso 1.0000 . .
H H911 0.3535 0.3665 0.5129 0.0580 Uiso 1.0000 . .
H H921 0.4161 0.2415 0.5579 0.0754 Uiso 1.0000 . .
H H922 0.4657 0.3533 0.5675 0.0754 Uiso 1.0000 . .
H H923 0.4643 0.2895 0.5269 0.0754 Uiso 1.0000 . .
H H641 0.4210 1.0028 0.5251 0.0421 Uiso 1.0000 . .
H H661 0.3985 0.8809 0.4136 0.0468 Uiso 1.0000 . .
H H622 0.4071 0.8709 0.5771 0.0367 Uiso 1.0000 . .
H H621 0.4293 0.7332 0.5703 0.0367 Uiso 1.0000 . .
H H862 0.2619 1.0248 0.5962 0.0896 Uiso 1.0000 . .
H H861 0.3308 1.0365 0.5761 0.0896 Uiso 1.0000 . .
H H871 0.2852 1.2093 0.5633 0.0684 Uiso 1.0000 . .
H H872 0.2108 1.1554 0.5598 0.0684 Uiso 1.0000 . .
H H882 0.2405 1.2296 0.5009 0.0667 Uiso 1.0000 . .
H H883 0.3034 1.1394 0.5022 0.0667 Uiso 1.0000 . .
H H881 0.2289 1.0855 0.4987 0.0667 Uiso 1.0000 . .
H H581 0.1635 0.6261 0.6148 0.0415 Uiso 1.0000 . .
H H591 0.2680 0.5256 0.6329 0.0437 Uiso 1.0000 . .
H H601 0.3710 0.5986 0.6089 0.0410 Uiso 1.0000 . .
H H562 0.1356 0.9092 0.5840 0.0431 Uiso 1.0000 . .
H H561 0.1000 0.7789 0.5800 0.0431 Uiso 1.0000 . .
H H822 0.0723 0.5860 0.5454 0.0484 Uiso 1.0000 . .
H H821 0.0636 0.5358 0.5030 0.0484 Uiso 1.0000 . .
H H832 0.1658 0.4522 0.5573 0.0553 Uiso 1.0000 . .
H H831 0.1526 0.3982 0.5155 0.0553 Uiso 1.0000 . .
H H842 0.1051 0.2633 0.5601 0.0616 Uiso 1.0000 . .
H H843 0.0601 0.3731 0.5738 0.0616 Uiso 1.0000 . .
H H841 0.0469 0.3190 0.5321 0.0616 Uiso 1.0000 . .
H H501 0.0703 0.6150 0.4372 0.0507 Uiso 1.0000 . .
H H502 0.0970 0.7062 0.4065 0.0507 Uiso 1.0000 . .
H H521 0.0729 0.9107 0.4223 0.0425 Uiso 1.0000 . .
H H541 0.0938 1.0348 0.5334 0.0421 Uiso 1.0000 . .
H H1011 -0.1593 0.1652 0.2190 0.0678 Uiso 0.7000 1 1
H H1012 -0.1225 0.1604 0.1804 0.0678 Uiso 0.7000 1 1
H H1022 -0.0613 0.0758 0.2508 0.0602 Uiso 0.7000 1 1
H H1021 -0.0310 0.0585 0.2105 0.0602 Uiso 0.7000 1 1
H H1031 -0.0833 -0.1325 0.2301 0.0671 Uiso 0.7000 1 1
H H1033 -0.1522 -0.0604 0.2330 0.0671 Uiso 0.7000 1 1
H H1032 -0.1219 -0.0777 0.1928 0.0671 Uiso 0.7000 1 1
H H2011 -0.1814 0.1640 0.2023 0.0699 Uiso 0.3000 1 2
H H2012 -0.1383 0.1906 0.1668 0.0699 Uiso 0.3000 1 2
H H2022 -0.1261 -0.0083 0.1811 0.0589 Uiso 0.3000 1 2
H H2021 -0.0529 0.0501 0.1868 0.0589 Uiso 0.3000 1 2
H H2033 -0.0637 -0.0835 0.2370 0.0599 Uiso 0.3000 1 2
H H2032 -0.1274 -0.0087 0.2491 0.0599 Uiso 0.3000 1 2
H H2031 -0.0542 0.0498 0.2547 0.0599 Uiso 0.3000 1 2
H H1111 0.1688 0.8206 0.3755 0.0458 Uiso 0.6000 2 1
H H1112 0.2334 0.7542 0.3610 0.0458 Uiso 0.6000 2 1
H H1122 0.3000 0.9306 0.3724 0.0800 Uiso 0.6000 2 1
H H1121 0.2370 0.9714 0.3451 0.0800 Uiso 0.6000 2 1
H H1133 0.2590 1.1191 0.3953 0.0631 Uiso 0.6000 2 1
H H1132 0.2508 1.0146 0.4261 0.0631 Uiso 0.6000 2 1
H H1131 0.1877 1.0554 0.3988 0.0631 Uiso 0.6000 2 1
H H2112 0.2829 0.7886 0.3665 0.0458 Uiso 0.4000 2 2
H H2111 0.2055 0.7504 0.3624 0.0458 Uiso 0.4000 2 2
H H2121 0.1655 0.9420 0.3754 0.0897 Uiso 0.4000 2 2
H H2122 0.2182 0.9483 0.3435 0.0897 Uiso 0.4000 2 2
H H2132 0.2398 1.1036 0.3829 0.0699 Uiso 0.4000 2 2
H H2131 0.2506 1.0083 0.4169 0.0699 Uiso 0.4000 2 2
H H2133 0.3033 1.0146 0.3850 0.0699 Uiso 0.4000 2 2

loop_
_atom_site_aniso_label
_atom_site_aniso_U_11
_atom_site_aniso_U_22
_atom_site_aniso_U_33
_atom_site_aniso_U_12
_atom_site_aniso_U_13
_atom_site_aniso_U_23
C1 0.0296(18) 0.031(2) 0.0216(14) 0.0004(15) -0.0024(12) -0.0020(13)
C2 0.0264(19) 0.037(2) 0.0306(16) -0.0001(16) 0.0047(13) 0.0016(15)
C3 0.0315(19) 0.030(2) 0.0204(14) 0.0001(15) 0.0075(13) 0.0012(13)
C4 0.034(2) 0.035(2) 0.0234(15) 0.0012(16) 0.0076(13) -0.0026(14)
C5 0.041(2) 0.029(2) 0.0242(15) 0.0053(16) 0.0093(14) 0.0000(14)
C6 0.033(2) 0.041(2) 0.0230(15) 0.0141(16) 0.0059(13) 0.0029(15)
C7 0.037(2) 0.039(2) 0.0172(14) -0.0026(16) 0.0088(13) -0.0047(14)
C8 0.034(2) 0.038(2) 0.0237(15) 0.0014(16) 0.0048(13) -0.0069(14)
C9 0.0288(19) 0.0247(19) 0.0327(17) -0.0021(15) -0.0032(13) -0.0081(14)
C10 0.039(2) 0.036(2) 0.0401(19) 0.0013(17) -0.0023(16) -0.0119(16)
C11 0.051(3) 0.025(2) 0.052(2) -0.0012(18) -0.0068(19) -0.0071(17)
C12 0.045(2) 0.036(2) 0.041(2) -0.0083(18) -0.0032(17) 0.0004(17)
C13 0.034(2) 0.028(2) 0.0290(16) -0.0029(15) -0.0012(14) -0.0029(14)
C14 0.031(2) 0.037(2) 0.0351(18) -0.0022(16) 0.0083(14) 0.0027(15)
C15 0.0303(19) 0.036(2) 0.0216(14) -0.0021(15) 0.0092(13) 0.0027(13)
C16 0.031(2) 0.041(2) 0.0280(16) 0.0037(16) 0.0072(14) 0.0057(15)
C17 0.037(2) 0.038(2) 0.0251(16) 0.0053(17) 0.0092(14) 0.0040(15)
C18 0.038(2) 0.034(2) 0.0232(15) 0.0019(16) 0.0087(14) -0.0037(14)
C19 0.0335(19) 0.037(2) 0.0169(14) 0.0001(16) 0.0072(13) 0.0011(13)
C20 0.039(2) 0.040(2) 0.0180(14) 0.0022(16) 0.0030(13) 0.0010(14)
C21 0.0304(19) 0.031(2) 0.0201(14) -0.0009(15) -0.0011(13) 0.0016(13)
C22 0.037(2) 0.037(2) 0.0242(15) -0.0016(16) -0.0014(14) 0.0038(14)
C23 0.040(2) 0.028(2) 0.0344(17) 0.0117(16) -0.0011(15) 0.0011(15)
C24 0.038(2) 0.030(2) 0.0294(16) 0.0043(16) 0.0038(14) -0.0026(14)
C25 0.040(2) 0.030(2) 0.0173(14) 0.0038(16) 0.0109(13) 0.0021(13)
C26 0.0305(19) 0.0220(19) 0.0281(16) -0.0004(14) -0.0011(13) -0.0024(13)
C27 0.036(2) 0.034(2) 0.0212(15) 0.0044(16) 0.0116(14) 0.0058(13)
C28 0.0305(19) 0.0250(19) 0.0252(15) 0.0087(15) 0.0019(13) 0.0028(13)
C29 0.051(3) 0.044(3) 0.0253(16) 0.0104(19) 0.0039(15) -0.0024(16)
N30 0.072(3) 0.041(2) 0.0420(18) 0.0242(19) -0.0011(17) -0.0006(16)
C31 0.041(2) 0.046(3) 0.0321(18) 0.003(2) 0.0026(15) 0.0038(16)
N32 0.049(2) 0.045(2) 0.065(2) 0.0191(19) -0.0049(17) 0.0016(18)
O33 0.0414(15) 0.0279(13) 0.0232(10) 0.0030(11) 0.0047(10) 0.0024(9)
C34 0.044(2) 0.043(2) 0.0306(17) 0.0147(18) 0.0074(15) 0.0033(16)
C35 0.056(3) 0.038(2) 0.0394(19) 0.0112(19) -0.0041(18) -0.0023(17)
C36 0.066(3) 0.052(3) 0.057(3) 0.030(2) -0.006(2) -0.007(2)
O37 0.0391(15) 0.0288(14) 0.0275(11) 0.0032(11) 0.0026(10) 0.0007(9)
C38 0.044(2) 0.043(2) 0.0352(18) 0.0048(18) -0.0037(16) 0.0031(16)
C39 0.054(3) 0.051(3) 0.044(2) 0.013(2) 0.0024(19) 0.0054(19)
C40 0.070(3) 0.045(3) 0.056(2) 0.014(2) 0.005(2) 0.006(2)
O41 0.0383(14) 0.0306(14) 0.0276(11) 0.0004(11) 0.0118(10) 0.0037(10)
C42 0.052(2) 0.037(2) 0.0300(17) 0.0028(18) 0.0151(16) 0.0094(15)
C43 0.049(2) 0.030(2) 0.0355(18) -0.0023(17) 0.0093(16) 0.0004(15)
C44 0.060(3) 0.028(2) 0.0386(19) -0.0007(18) 0.0012(18) 0.0003(16)
C49 0.041(2) 0.030(2) 0.0222(15) 0.0008(16) -0.0051(14) -0.0034(14)
C50 0.038(2) 0.039(2) 0.0269(16) -0.0055(17) -0.0033(14) -0.0018(15)
C51 0.0286(19) 0.033(2) 0.0297(16) 0.0015(15) -0.0012(13) -0.0006(14)
C52 0.0254(19) 0.047(2) 0.0320(17) -0.0038(17) -0.0007(14) -0.0012(16)
C53 0.031(2) 0.032(2) 0.0342(18) 0.0021(16) 0.0016(14) 0.0015(15)
C54 0.036(2) 0.033(2) 0.0303(17) 0.0088(16) 0.0031(14) -0.0010(15)
C55 0.0283(19) 0.037(2) 0.0278(16) -0.0020(16) 0.0068(13) -0.0034(14)
C56 0.039(2) 0.041(2) 0.0279(16) 0.0060(17) 0.0082(15) -0.0026(15)
C57 0.034(2) 0.032(2) 0.0191(14) -0.0037(15) 0.0070(13) -0.0006(13)
C58 0.038(2) 0.040(2) 0.0222(15) -0.0029(17) 0.0081(14) 0.0013(14)
C59 0.047(2) 0.030(2) 0.0265(16) -0.0071(17) 0.0035(15) 0.0082(14)
C60 0.037(2) 0.034(2) 0.0249(15) -0.0007(16) 0.0022(14) 0.0054(14)
C61 0.0341(19) 0.0292(19) 0.0180(14) -0.0039(15) 0.0037(12) -0.0012(13)
C62 0.0295(19) 0.037(2) 0.0229(15) -0.0089(15) 0.0027(13) 0.0015(14)
C63 0.0231(18) 0.037(2) 0.0249(15) -0.0024(15) 0.0002(13) 0.0026(14)
C64 0.031(2) 0.036(2) 0.0293(16) -0.0015(16) 0.0040(14) 0.0024(15)
C65 0.0289(19) 0.037(2) 0.0321(17) 0.0031(16) 0.0067(14) 0.0099(15)
C66 0.029(2) 0.049(2) 0.0255(16) 0.0022(17) 0.0062(14) 0.0069(16)
C67 0.0268(19) 0.043(2) 0.0244(15) 0.0051(16) 0.0085(13) 0.0006(15)
C68 0.041(2) 0.049(2) 0.0275(16) 0.0065(19) 0.0042(15) -0.0047(16)
C69 0.046(2) 0.028(2) 0.0242(15) 0.0038(16) 0.0013(14) -0.0048(14)
C70 0.055(3) 0.038(2) 0.0303(17) 0.015(2) -0.0027(16) -0.0054(16)
C71 0.076(3) 0.023(2) 0.0314(18) 0.001(2) -0.0038(18) -0.0026(15)
C72 0.062(3) 0.031(2) 0.0247(16) -0.0077(19) -0.0020(16) -0.0042(14)
C73 0.0228(18) 0.030(2) 0.0295(16) 0.0001(14) 0.0015(13) 0.0010(14)
C74 0.0316(19) 0.0210(18) 0.0221(14) 0.0026(14) 0.0024(12) 0.0008(13)
C75 0.0281(19) 0.034(2) 0.0297(16) -0.0002(16) 0.0065(13) 0.0040(15)
C76 0.045(2) 0.0214(19) 0.0188(14) -0.0020(16) 0.0003(13) -0.0021(12)
C77 0.035(2) 0.036(2) 0.045(2) 0.0035(18) 0.0012(16) 0.0009(18)
N78 0.048(2) 0.043(2) 0.055(2) 0.0035(17) -0.0035(16) 0.0070(17)
C79 0.037(2) 0.046(3) 0.0364(18) -0.0025(18) 0.0058(16) 0.0117(17)
N80 0.049(2) 0.059(3) 0.053(2) 0.0004(18) 0.0093(17) 0.0179(18)
O81 0.0345(14) 0.0291(14) 0.0333(12) 0.0036(11) -0.0001(10) 0.0006(10)
C82 0.040(2) 0.031(2) 0.0408(19) -0.0005(17) 0.0075(16) 0.0016(16)
C83 0.048(2) 0.041(2) 0.0363(18) 0.0029(19) 0.0075(17) -0.0004(16)
C84 0.057(3) 0.042(2) 0.045(2) 0.007(2) 0.0086(18) 0.0043(18)
O85 0.0384(14) 0.0204(12) 0.0249(10) -0.0030(10) 0.0007(9) 0.0034(9)
C86 0.111(4) 0.038(3) 0.036(2) 0.000(3) -0.004(2) 0.0040(18)
C87 0.073(3) 0.038(3) 0.050(2) 0.005(2) 0.003(2) 0.0028(19)
C88 0.059(3) 0.047(3) 0.053(2) 0.000(2) 0.001(2) 0.016(2)
O89 0.0347(14) 0.0311(14) 0.0322(12) -0.0015(11) 0.0061(10) 0.0018(10)
C90 0.040(2) 0.036(2) 0.041(2) 0.0012(17) 0.0042(16) 0.0030(16)
C91 0.047(2) 0.039(2) 0.047(2) 0.0018(19) 0.0098(18) 0.0048(18)
C92 0.060(3) 0.045(3) 0.061(3) -0.002(2) 0.002(2) 0.013(2)
O100 0.0472(16) 0.0383(16) 0.0376(13) 0.0172(13) 0.0110(11) 0.0094(11)
C101 0.049(6) 0.025(4) 0.039(5) -0.010(4) 0.004(3) -0.005(4)
C102 0.059(4) 0.019(4) 0.065(5) -0.001(3) 0.026(4) -0.002(3)
C103 0.053(4) 0.039(4) 0.078(5) -0.003(3) 0.018(4) 0.010(4)
C201 0.050(12) 0.039(9) 0.047(12) -0.013(8) -0.013(8) -0.010(9)
C202 0.050(8) 0.029(7) 0.028(6) 0.009(6) -0.006(6) -0.012(5)
C203 0.075(12) 0.009(8) 0.067(10) -0.015(7) -0.002(8) -0.002(7)
O110 0.0448(15) 0.0284(14) 0.0214(10) 0.0009(11) 0.0019(10) 0.0017(9)
C111 0.034(9) 0.054(5) 0.022(5) -0.011(8) 0.008(6) 0.003(4)
C112 0.098(9) 0.031(4) 0.032(3) 0.005(7) 0.009(6) 0.003(3)
C113 0.133(11) 0.033(6) 0.031(5) 0.015(6) 0.023(4) -0.004(4)
C211 0.030(12) 0.065(7) 0.019(6) -0.004(10) 0.010(8) 0.012(5)
C212 0.100(12) 0.033(6) 0.033(5) 0.005(10) 0.005(9) 0.012(4)
C213 0.130(13) 0.037(8) 0.045(10) 0.018(8) 0.000(8) 0.003(8)

loop_
_atom_type_symbol
_atom_type_scat_dispersion_real
_atom_type_scat_dispersion_imag
_atom_type_scat_source
C 0.0181 0.0091 'International Tables Vol C 4.2.6.8 and 6.1.1.4'
H 0.0000 0.0000 'International Tables Vol C 4.2.6.8 and 6.1.1.4'
N 0.0311 0.0180 'International Tables Vol C 4.2.6.8 and 6.1.1.4'
O 0.0492 0.0322 'International Tables Vol C 4.2.6.8 and 6.1.1.4'

loop_
_geom_angle_atom_site_label_1
_geom_angle_atom_site_label_2
_geom_angle_atom_site_label_3
_geom_angle_site_symmetry_1
_geom_angle_site_symmetry_2
_geom_angle_site_symmetry_3
_geom_angle
_geom_angle_publ_flag
C2 C1 C24 . . . 120.5(3) no
C2 C1 C28 . . . 121.4(3) no
C24 C1 C28 . . . 118.1(3) no
C1 C2 C3 . . . 114.9(3) no
C1 C2 H22 . . . 107.0 no
C3 C2 H22 . . . 107.5 no
C1 C2 H21 . . . 109.1 no
C3 C2 H21 . . . 108.8 no
H22 C2 H21 . . . 109.5 no
C2 C3 C4 . . . 120.4(3) no
C2 C3 C25 . . . 121.0(3) no
C4 C3 C25 . . . 118.6(3) no
C3 C4 C5 . . . 120.4(3) no
C3 C4 H41 . . . 119.9 no
C5 C4 H41 . . . 119.7 no
C4 C5 C6 . . . 119.7(3) no
C4 C5 C29 . . . 120.0(3) no
C6 C5 C29 . . . 120.3(3) no
C5 C6 C7 . . . 121.0(3) no
C5 C6 H61 . . . 119.4 no
C7 C6 H61 . . . 119.6 no
C6 C7 C8 . . . 120.5(3) no
C6 C7 C25 . . . 118.0(3) no
C8 C7 C25 . . . 121.5(3) no
C7 C8 C9 . . . 117.1(3) no
C7 C8 H81 . . . 107.3 no
C9 C8 H81 . . . 107.3 no
C7 C8 H82 . . . 107.9 no
C9 C8 H82 . . . 107.7 no
H81 C8 H82 . . . 109.5 no
C8 C9 C10 . . . 119.6(3) no
C8 C9 C26 . . . 122.2(3) no
C10 C9 C26 . . . 118.2(3) no
C9 C10 C11 . . . 121.4(3) no
C9 C10 H101 . . . 119.0 no
C11 C10 H101 . . . 119.5 no
C10 C11 C12 . . . 119.2(4) no
C10 C11 H111 . . . 120.3 no
C12 C11 H111 . . . 120.4 no
C11 C12 C13 . . . 121.1(4) no
C11 C12 H121 . . . 119.6 no
C13 C12 H121 . . . 119.3 no
C12 C13 C14 . . . 121.3(3) no
C12 C13 C26 . . . 119.2(3) no
C14 C13 C26 . . . 119.5(3) no
C13 C14 C15 . . . 114.8(3) no
C13 C14 H142 . . . 108.0 no
C15 C14 H142 . . . 108.0 no
C13 C14 H141 . . . 108.4 no
C15 C14 H141 . . . 108.1 no
H142 C14 H141 . . . 109.5 no
C14 C15 C16 . . . 120.1(3) no
C14 C15 C27 . . . 122.3(3) no
C16 C15 C27 . . . 117.6(3) no
C15 C16 C17 . . . 121.3(3) no
C15 C16 H161 . . . 119.6 no
C17 C16 H161 . . . 119.1 no
C16 C17 C18 . . . 120.5(3) no
C16 C17 C31 . . . 119.6(3) no
C18 C17 C31 . . . 119.9(3) no
C17 C18 C19 . . . 120.2(3) no
C17 C18 H181 . . . 119.4 no
C19 C18 H181 . . . 120.4 no
C18 C19 C20 . . . 120.0(3) no
C18 C19 C27 . . . 117.9(3) no
C20 C19 C27 . . . 122.1(3) no
C19 C20 C21 . . . 115.8(3) no
C19 C20 H201 . . . 107.5 no
C21 C20 H201 . . . 108.0 no
C19 C20 H202 . . . 108.0 no
C21 C20 H202 . . . 108.0 no
H201 C20 H202 . . . 109.5 no
C20 C21 C22 . . . 120.7(3) no
C20 C21 C28 . . . 121.2(3) no
C22 C21 C28 . . . 118.1(3) no
C21 C22 C23 . . . 122.1(3) no
C21 C22 H221 . . . 118.7 no
C23 C22 H221 . . . 119.2 no
C22 C23 C24 . . . 118.2(3) no
C22 C23 H231 . . . 120.7 no
C24 C23 H231 . . . 121.1 no
C23 C24 C1 . . . 122.4(3) no
C23 C24 H241 . . . 119.0 no
C1 C24 H241 . . . 118.6 no
C3 C25 C7 . . . 122.1(3) no
C3 C25 O33 . . . 118.8(3) no
C7 C25 O33 . . . 119.1(3) no
C13 C26 C9 . . . 120.7(3) no
C13 C26 O37 . . . 118.6(3) no
C9 C26 O37 . . . 120.7(3) no
C19 C27 C15 . . . 122.3(3) no
C19 C27 O41 . . . 117.0(3) no
C15 C27 O41 . . . 120.6(3) no
C21 C28 C1 . . . 121.1(3) no
C21 C28 O100 . . . 118.5(3) no
C1 C28 O100 . . . 120.4(3) no
C5 C29 N30 . . . 179.1(4) no
C17 C31 N32 . . . 177.7(4) no
C25 O33 C34 . . . 113.6(2) no
O33 C34 C35 . . . 109.9(3) no
O33 C34 H341 . . . 109.6 no
C35 C34 H341 . . . 109.6 no
O33 C34 H342 . . . 109.7 no
C35 C34 H342 . . . 108.6 no
H341 C34 H342 . . . 109.5 no
C34 C35 C36 . . . 111.2(3) no
C34 C35 H352 . . . 108.4 no
C36 C35 H352 . . . 108.2 no
C34 C35 H351 . . . 109.6 no
C36 C35 H351 . . . 109.9 no
H352 C35 H351 . . . 109.5 no
C35 C36 H363 . . . 110.7 no
C35 C36 H361 . . . 109.7 no
H363 C36 H361 . . . 109.5 no
C35 C36 H362 . . . 108.0 no
H363 C36 H362 . . . 109.5 no
H361 C36 H362 . . . 109.5 no
C26 O37 C38 . . . 114.9(3) no
O37 C38 C39 . . . 108.7(3) no
O37 C38 H381 . . . 109.3 no
C39 C38 H381 . . . 109.4 no
O37 C38 H382 . . . 109.6 no
C39 C38 H382 . . . 110.3 no
H381 C38 H382 . . . 109.5 no
C38 C39 C40 . . . 114.7(4) no
C38 C39 H391 . . . 108.2 no
C40 C39 H391 . . . 107.9 no
C38 C39 H392 . . . 107.9 no
C40 C39 H392 . . . 108.5 no
H391 C39 H392 . . . 109.5 no
C39 C40 H403 . . . 109.8 no
C39 C40 H402 . . . 109.7 no
H403 C40 H402 . . . 109.5 no
C39 C40 H401 . . . 109.0 no
H403 C40 H401 . . . 109.5 no
H402 C40 H401 . . . 109.5 no
C27 O41 C42 . . . 114.7(2) no
O41 C42 C43 . . . 107.6(3) no
O41 C42 H421 . . . 109.1 no
C43 C42 H421 . . . 109.3 no
O41 C42 H422 . . . 110.8 no
C43 C42 H422 . . . 110.6 no
H421 C42 H422 . . . 109.5 no
C42 C43 C44 . . . 112.4(3) no
C42 C43 H432 . . . 109.2 no
C44 C43 H432 . . . 109.2 no
C42 C43 H431 . . . 107.8 no
C44 C43 H431 . . . 108.6 no
H432 C43 H431 . . . 109.5 no
C43 C44 H443 . . . 110.2 no
C43 C44 H442 . . . 108.8 no
H443 C44 H442 . . . 109.5 no
C43 C44 H441 . . . 109.4 no
H443 C44 H441 . . . 109.5 no
H442 C44 H441 . . . 109.5 no
C50 C49 C72 . . . 120.7(4) no
C50 C49 C76 . . . 120.4(3) no
C72 C49 C76 . . . 118.9(3) no
C49 C50 C51 . . . 118.4(3) no
C49 C50 H501 . . . 106.7 no
C51 C50 H501 . . . 106.7 no
C49 C50 H502 . . . 107.6 no
C51 C50 H502 . . . 107.8 no
H501 C50 H502 . . . 109.5 no
C50 C51 C52 . . . 119.6(3) no
C50 C51 C73 . . . 121.8(3) no
C52 C51 C73 . . . 118.6(3) no
C51 C52 C53 . . . 120.8(3) no
C51 C52 H521 . . . 120.2 no
C53 C52 H521 . . . 119.0 no
C52 C53 C54 . . . 119.8(3) no
C52 C53 C77 . . . 119.4(3) no
C54 C53 C77 . . . 120.8(3) no
C53 C54 C55 . . . 121.1(3) no
C53 C54 H541 . . . 119.1 no
C55 C54 H541 . . . 119.8 no
C54 C55 C56 . . . 119.6(3) no
C54 C55 C73 . . . 118.0(3) no
C56 C55 C73 . . . 122.3(3) no
C55 C56 C57 . . . 116.3(3) no
C55 C56 H562 . . . 107.9 no
C57 C56 H562 . . . 108.7 no
C55 C56 H561 . . . 107.4 no
C57 C56 H561 . . . 107.1 no
H562 C56 H561 . . . 109.5 no
C56 C57 C58 . . . 121.5(3) no
C56 C57 C74 . . . 120.8(3) no
C58 C57 C74 . . . 117.7(3) no
C57 C58 C59 . . . 121.2(3) no
C57 C58 H581 . . . 118.5 no
C59 C58 H581 . . . 120.3 no
C58 C59 C60 . . . 120.1(3) no
C58 C59 H591 . . . 119.9 no
C60 C59 H591 . . . 120.1 no
C59 C60 C61 . . . 120.0(3) no
C59 C60 H601 . . . 120.2 no
C61 C60 H601 . . . 119.7 no
C60 C61 C62 . . . 119.6(3) no
C60 C61 C74 . . . 118.8(3) no
C62 C61 C74 . . . 121.5(3) no
C61 C62 C63 . . . 116.4(3) no
C61 C62 H622 . . . 107.8 no
C63 C62 H622 . . . 107.9 no
C61 C62 H621 . . . 107.6 no
C63 C62 H621 . . . 107.5 no
H622 C62 H621 . . . 109.5 no
C62 C63 C64 . . . 119.4(3) no
C62 C63 C75 . . . 121.9(3) no
C64 C63 C75 . . . 118.6(3) no
C63 C64 C65 . . . 120.0(3) no
C63 C64 H641 . . . 120.2 no
C65 C64 H641 . . . 119.8 no
C64 C65 C66 . . . 120.5(3) no
C64 C65 C79 . . . 118.6(3) no
C66 C65 C79 . . . 121.0(3) no
C65 C66 C67 . . . 120.7(3) no
C65 C66 H661 . . . 119.7 no
C67 C66 H661 . . . 119.5 no
C66 C67 C68 . . . 120.2(3) no
C66 C67 C75 . . . 117.9(3) no
C68 C67 C75 . . . 121.9(3) no
C67 C68 C69 . . . 115.3(3) no
C67 C68 H681 . . . 107.9 no
C69 C68 H681 . . . 108.4 no
C67 C68 H682 . . . 107.8 no
C69 C68 H682 . . . 107.8 no
H681 C68 H682 . . . 109.5 no
C68 C69 C70 . . . 120.8(4) no
C68 C69 C76 . . . 119.9(3) no
C70 C69 C76 . . . 119.3(4) no
C69 C70 C71 . . . 121.5(4) no
C69 C70 H701 . . . 119.1 no
C71 C70 H701 . . . 119.4 no
C70 C71 C72 . . . 118.8(4) no
C70 C71 H711 . . . 120.6 no
C72 C71 H711 . . . 120.7 no
C71 C72 C49 . . . 121.0(4) no
C71 C72 H721 . . . 120.0 no
C49 C72 H721 . . . 119.0 no
C51 C73 C55 . . . 121.6(3) no
C51 C73 O81 . . . 119.2(3) no
C55 C73 O81 . . . 119.0(3) no
C57 C74 C61 . . . 121.9(3) no
C57 C74 O85 . . . 118.1(3) no
C61 C74 O85 . . . 119.9(3) no
C67 C75 C63 . . . 122.2(3) no
C67 C75 O89 . . . 119.0(3) no
C63 C75 O89 . . . 118.8(3) no
C49 C76 C69 . . . 120.2(3) no
C49 C76 O110 . . . 119.5(3) no
C69 C76 O110 . . . 120.2(3) no
C53 C77 N78 . . . 178.4(4) no
C65 C79 N80 . . . 177.7(4) no
C73 O81 C82 . . . 116.0(3) no
O81 C82 C83 . . . 108.2(3) no
O81 C82 H822 . . . 110.2 no
C83 C82 H822 . . . 109.7 no
O81 C82 H821 . . . 109.7 no
C83 C82 H821 . . . 109.6 no
H822 C82 H821 . . . 109.5 no
C82 C83 C84 . . . 111.8(3) no
C82 C83 H832 . . . 108.7 no
C84 C83 H832 . . . 108.9 no
C82 C83 H831 . . . 108.9 no
C84 C83 H831 . . . 109.1 no
H832 C83 H831 . . . 109.5 no
C83 C84 H842 . . . 110.4 no
C83 C84 H843 . . . 109.1 no
H842 C84 H843 . . . 109.5 no
C83 C84 H841 . . . 108.9 no
H842 C84 H841 . . . 109.5 no
H843 C84 H841 . . . 109.5 no
C74 O85 C86 . . . 115.3(2) no
O85 C86 C87 . . . 112.8(4) no
O85 C86 H862 . . . 107.8 no
C87 C86 H862 . . . 108.5 no
O85 C86 H861 . . . 108.7 no
C87 C86 H861 . . . 109.5 no
H862 C86 H861 . . . 109.5 no
C86 C87 C88 . . . 118.4(4) no
C86 C87 H871 . . . 106.5 no
C88 C87 H871 . . . 106.3 no
C86 C87 H872 . . . 108.0 no
C88 C87 H872 . . . 107.9 no
H871 C87 H872 . . . 109.5 no
C87 C88 H882 . . . 110.0 no
C87 C88 H883 . . . 110.0 no
H882 C88 H883 . . . 109.5 no
C87 C88 H881 . . . 108.4 no
H882 C88 H881 . . . 109.5 no
H883 C88 H881 . . . 109.5 no
C75 O89 C90 . . . 115.7(3) no
O89 C90 C91 . . . 108.7(3) no
O89 C90 H901 . . . 109.3 no
C91 C90 H901 . . . 109.1 no
O89 C90 H902 . . . 110.0 no
C91 C90 H902 . . . 110.2 no
H901 C90 H902 . . . 109.5 no
C90 C91 C92 . . . 112.4(3) no
C90 C91 H912 . . . 109.1 no
C92 C91 H912 . . . 109.6 no
C90 C91 H911 . . . 108.2 no
C92 C91 H911 . . . 108.1 no
H912 C91 H911 . . . 109.5 no
C91 C92 H921 . . . 110.1 no
C91 C92 H922 . . . 108.4 no
H921 C92 H922 . . . 109.5 no
C91 C92 H923 . . . 109.9 no
H921 C92 H923 . . . 109.5 no
H922 C92 H923 . . . 109.5 no
C28 O100 C101 . . . 119.5(4) no
C28 O100 C201 . . . 103.7(8) no
O100 C101 C102 . . . 109.0(6) no
O100 C101 H1011 . . . 109.2 no
C102 C101 H1011 . . . 108.4 no
O100 C101 H1012 . . . 111.7 no
C102 C101 H1012 . . . 109.0 no
H1011 C101 H1012 . . . 109.5 no
C101 C102 C103 . . . 112.1(6) no
C101 C102 H1022 . . . 107.8 no
C103 C102 H1022 . . . 108.0 no
C101 C102 H1021 . . . 108.3 no
C103 C102 H1021 . . . 111.0 no
H1022 C102 H1021 . . . 109.5 no
C102 C103 H1031 . . . 111.8 no
C102 C103 H1033 . . . 109.8 no
H1031 C103 H1033 . . . 109.5 no
C102 C103 H1032 . . . 106.8 no
H1031 C103 H1032 . . . 109.5 no
H1033 C103 H1032 . . . 109.5 no
O100 C201 C202 . . . 105.8(13) no
O100 C201 H2011 . . . 112.4 no
C202 C201 H2011 . . . 115.4 no
O100 C201 H2012 . . . 106.0 no
C202 C201 H2012 . . . 107.2 no
H2011 C201 H2012 . . . 109.5 no
C201 C202 C203 . . . 114.7(13) no
C201 C202 H2022 . . . 102.2 no
C203 C202 H2022 . . . 112.2 no
C201 C202 H2021 . . . 114.0 no
C203 C202 H2021 . . . 104.5 no
H2022 C202 H2021 . . . 109.5 no
C202 C203 H2033 . . . 107.6 no
C202 C203 H2032 . . . 106.4 no
H2033 C203 H2032 . . . 109.5 no
C202 C203 H2031 . . . 114.3 no
H2033 C203 H2031 . . . 109.5 no
H2032 C203 H2031 . . . 109.5 no
C76 O110 C111 . . . 114.7(10) no
C76 O110 C211 . . . 111.5(16) no
O110 C111 C112 . . . 109.8(15) no
O110 C111 H1111 . . . 110.6 no
C112 C111 H1111 . . . 109.2 no
O110 C111 H1112 . . . 110.4 no
C112 C111 H1112 . . . 107.2 no
H1111 C111 H1112 . . . 109.5 no
C111 C112 C113 . . . 112.6(11) no
C111 C112 H1122 . . . 107.9 no
C113 C112 H1122 . . . 105.8 no
C111 C112 H1121 . . . 111.8 no
C113 C112 H1121 . . . 109.2 no
H1122 C112 H1121 . . . 109.5 no
C112 C113 H1133 . . . 111.1 no
C112 C113 H1132 . . . 110.3 no
H1133 C113 H1132 . . . 109.5 no
C112 C113 H1131 . . . 107.0 no
H1133 C113 H1131 . . . 109.5 no
H1132 C113 H1131 . . . 109.5 no
O110 C211 C212 . . . 107(2) no
O110 C211 H2112 . . . 110.1 no
C212 C211 H2112 . . . 116.6 no
O110 C211 H2111 . . . 105.8 no
C212 C211 H2111 . . . 107.7 no
H2112 C211 H2111 . . . 109.5 no
C211 C212 C213 . . . 113(2) no
C211 C212 H2121 . . . 114.2 no
C213 C212 H2121 . . . 112.5 no
C211 C212 H2122 . . . 103.0 no
C213 C212 H2122 . . . 103.9 no
H2121 C212 H2122 . . . 109.5 no
C212 C213 H2132 . . . 108.9 no
C212 C213 H2131 . . . 105.3 no
H2132 C213 H2131 . . . 109.5 no
C212 C213 H2133 . . . 114.0 no
H2132 C213 H2133 . . . 109.5 no
H2131 C213 H2133 . . . 109.5 no

loop_
_geom_bond_atom_site_label_1
_geom_bond_atom_site_label_2
_geom_bond_site_symmetry_1
_geom_bond_site_symmetry_2
_geom_bond_distance
_geom_bond_publ_flag
C1 C2 . . 1.510(4) no
C1 C24 . . 1.370(5) no
C1 C28 . . 1.397(5) no
C2 C3 . . 1.518(5) no
C2 H22 . . 0.950 no
C2 H21 . . 0.950 no
C3 C4 . . 1.375(5) no
C3 C25 . . 1.396(5) no
C4 C5 . . 1.402(5) no
C4 H41 . . 0.950 no
C5 C6 . . 1.387(5) no
C5 C29 . . 1.435(5) no
C6 C7 . . 1.386(5) no
C6 H61 . . 0.950 no
C7 C8 . . 1.504(5) no
C7 C25 . . 1.392(5) no
C8 C9 . . 1.509(5) no
C8 H81 . . 0.950 no
C8 H82 . . 0.950 no
C9 C10 . . 1.396(5) no
C9 C26 . . 1.398(5) no
C10 C11 . . 1.393(6) no
C10 H101 . . 0.950 no
C11 C12 . . 1.384(6) no
C11 H111 . . 0.950 no
C12 C13 . . 1.380(5) no
C12 H121 . . 0.950 no
C13 C14 . . 1.517(5) no
C13 C26 . . 1.408(5) no
C14 C15 . . 1.505(5) no
C14 H142 . . 0.950 no
C14 H141 . . 0.950 no
C15 C16 . . 1.385(5) no
C15 C27 . . 1.393(5) no
C16 C17 . . 1.383(5) no
C16 H161 . . 0.950 no
C17 C18 . . 1.383(5) no
C17 C31 . . 1.462(6) no
C18 C19 . . 1.397(5) no
C18 H181 . . 0.950 no
C19 C20 . . 1.508(5) no
C19 C27 . . 1.406(5) no
C20 C21 . . 1.517(5) no
C20 H201 . . 0.950 no
C20 H202 . . 0.950 no
C21 C22 . . 1.380(5) no
C21 C28 . . 1.407(4) no
C22 C23 . . 1.378(5) no
C22 H221 . . 0.950 no
C23 C24 . . 1.391(5) no
C23 H231 . . 0.950 no
C24 H241 . . 0.950 no
C25 O33 . . 1.382(4) no
C26 O37 . . 1.368(4) no
C27 O41 . . 1.375(4) no
C28 O100 . . 1.377(4) no
C29 N30 . . 1.150(5) no
C31 N32 . . 1.135(5) no
O33 C34 . . 1.437(4) no
C34 C35 . . 1.492(5) no
C34 H341 . . 0.950 no
C34 H342 . . 0.950 no
C35 C36 . . 1.509(6) no
C35 H352 . . 0.950 no
C35 H351 . . 0.950 no
C36 H363 . . 0.950 no
C36 H361 . . 0.950 no
C36 H362 . . 0.950 no
O37 C38 . . 1.445(4) no
C38 C39 . . 1.483(6) no
C38 H381 . . 0.950 no
C38 H382 . . 0.950 no
C39 C40 . . 1.510(6) no
C39 H391 . . 0.950 no
C39 H392 . . 0.950 no
C40 H403 . . 0.950 no
C40 H402 . . 0.950 no
C40 H401 . . 0.950 no
O41 C42 . . 1.445(4) no
C42 C43 . . 1.494(5) no
C42 H421 . . 0.950 no
C42 H422 . . 0.950 no
C43 C44 . . 1.522(5) no
C43 H432 . . 0.950 no
C43 H431 . . 0.950 no
C44 H443 . . 0.950 no
C44 H442 . . 0.950 no
C44 H441 . . 0.950 no
C49 C50 . . 1.508(5) no
C49 C72 . . 1.382(5) no
C49 C76 . . 1.403(5) no
C50 C51 . . 1.507(5) no
C50 H501 . . 0.950 no
C50 H502 . . 0.950 no
C51 C52 . . 1.387(5) no
C51 C73 . . 1.403(4) no
C52 C53 . . 1.381(5) no
C52 H521 . . 0.950 no
C53 C54 . . 1.398(5) no
C53 C77 . . 1.442(5) no
C54 C55 . . 1.383(5) no
C54 H541 . . 0.950 no
C55 C56 . . 1.506(4) no
C55 C73 . . 1.402(5) no
C56 C57 . . 1.511(5) no
C56 H562 . . 0.950 no
C56 H561 . . 0.950 no
C57 C58 . . 1.389(5) no
C57 C74 . . 1.398(5) no
C58 C59 . . 1.385(5) no
C58 H581 . . 0.950 no
C59 C60 . . 1.391(5) no
C59 H591 . . 0.950 no
C60 C61 . . 1.391(5) no
C60 H601 . . 0.950 no
C61 C62 . . 1.512(5) no
C61 C74 . . 1.390(5) no
C62 C63 . . 1.523(4) no
C62 H622 . . 0.950 no
C62 H621 . . 0.950 no
C63 C64 . . 1.382(5) no
C63 C75 . . 1.386(5) no
C64 C65 . . 1.401(4) no
C64 H641 . . 0.950 no
C65 C66 . . 1.371(5) no
C65 C79 . . 1.441(6) no
C66 C67 . . 1.392(5) no
C66 H661 . . 0.950 no
C67 C68 . . 1.523(5) no
C67 C75 . . 1.397(4) no
C68 C69 . . 1.517(5) no
C68 H681 . . 0.950 no
C68 H682 . . 0.950 no
C69 C70 . . 1.378(5) no
C69 C76 . . 1.382(5) no
C70 C71 . . 1.380(6) no
C70 H701 . . 0.950 no
C71 C72 . . 1.390(6) no
C71 H711 . . 0.950 no
C72 H721 . . 0.950 no
C73 O81 . . 1.369(4) no
C74 O85 . . 1.380(4) no
C75 O89 . . 1.378(4) no
C76 O110 . . 1.379(4) no
C77 N78 . . 1.149(5) no
C79 N80 . . 1.148(5) no
O81 C82 . . 1.434(4) no
C82 C83 . . 1.493(5) no
C82 H822 . . 0.950 no
C82 H821 . . 0.950 no
C83 C84 . . 1.522(6) no
C83 H832 . . 0.950 no
C83 H831 . . 0.950 no
C84 H842 . . 0.950 no
C84 H843 . . 0.950 no
C84 H841 . . 0.950 no
O85 C86 . . 1.426(5) no
C86 C87 . . 1.415(6) no
C86 H862 . . 0.950 no
C86 H861 . . 0.950 no
C87 C88 . . 1.491(6) no
C87 H871 . . 0.950 no
C87 H872 . . 0.950 no
C88 H882 . . 0.950 no
C88 H883 . . 0.950 no
C88 H881 . . 0.950 no
O89 C90 . . 1.423(4) no
C90 C91 . . 1.500(5) no
C90 H901 . . 0.950 no
C90 H902 . . 0.950 no
C91 C92 . . 1.516(6) no
C91 H912 . . 0.950 no
C91 H911 . . 0.950 no
C92 H921 . . 0.950 no
C92 H922 . . 0.950 no
C92 H923 . . 0.950 no
O100 C101 . . 1.341(8) no
O100 C201 . . 1.731(19) no
C101 C102 . . 1.506(11) no
C101 H1011 . . 0.950 no
C101 H1012 . . 0.950 no
C102 C103 . . 1.531(9) no
C102 H1022 . . 0.950 no
C102 H1021 . . 0.950 no
C103 H1031 . . 0.950 no
C103 H1033 . . 0.950 no
C103 H1032 . . 0.950 no
C201 C202 . . 1.48(3) no
C201 H2011 . . 0.950 no
C201 H2012 . . 0.950 no
C202 C203 . . 1.53(2) no
C202 H2022 . . 0.950 no
C202 H2021 . . 0.950 no
C203 H2033 . . 0.950 no
C203 H2032 . . 0.950 no
C203 H2031 . . 0.950 no
O110 C111 . . 1.41(2) no
O110 C211 . . 1.49(3) no
C111 C112 . . 1.55(3) no
C111 H1111 . . 0.950 no
C111 H1112 . . 0.950 no
C112 C113 . . 1.535(15) no
C112 H1122 . . 0.950 no
C112 H1121 . . 0.950 no
C113 H1133 . . 0.950 no
C113 H1132 . . 0.950 no
C113 H1131 . . 0.950 no
C211 C212 . . 1.45(5) no
C211 H2112 . . 0.950 no
C211 H2111 . . 0.950 no
C212 C213 . . 1.41(3) no
C212 H2121 . . 0.950 no
C212 H2122 . . 0.950 no
C213 H2132 . . 0.950 no
C213 H2131 . . 0.950 no
C213 H2133 . . 0.950 no

loop_
_geom_hbond_atom_site_label_D
_geom_hbond_atom_site_label_H
_geom_hbond_atom_site_label_A
_geom_hbond_site_symmetry_D
_geom_hbond_site_symmetry_H
_geom_hbond_site_symmetry_A
_geom_hbond_distance_DH
_geom_hbond_distance_HA
_geom_hbond_distance_DA
_geom_hbond_angle_DHA
_geom_hbond_publ_flag
C10 H101 N30 . . 1_565 0.95 2.55 3.392(8) 147 yes
